data_7709892
loop_
_publ_author_name
'Velazquez-Garcia, Jose de Jesus'
'Basuroy, Krishnayan'
'Storozhuk, Darina'
'Wong, Joanne'
'Demeshko, Serhiy'
'Meyer, Franc'
'Henning, Robert'
'Techert, Simone'

_publ_section_title
;
 Metal-to-metal communication during the spin state transition of a [2
 \\times 2] Fe(ii) metallogrid at equilibrium and out-of-equilibrium
 conditions
;
_journal_name_full 'Dalton Transactions'
_journal_paper_doi 10.1039/D1DT04255F
_journal_year 2022
_chemical_formula_moiety 'C92 H62 Fe3 N24, 4(B F4), 4(C2 H3 N)'
_chemical_formula_sum 'C103 H75 B4 F16 Fe3 N25'
_chemical_formula_weight 2177.67
_chemical_name_common '[Fe3(3,5-Bis{6(2,2'-dipyridyl)}H-pyrazole)2(3,5-Bis{6(2,2'-dipyridyl)}pyrazole)2](BF4)4(C2NH3)'
_chemical_name_systematic
'[Fe3(3,5-Bis{6(2,2'-dipyridyl)}H-pyrazole)2(3,5-Bis{6(2,2'-dipyridyl)}pyrazole)2](BF4)4(C2NH3)'
_space_group_crystal_system triclinic
_space_group_IT_number 2
_space_group_name_Hall '-P 1'
_space_group_name_H-M_alt 'P -1'
_atom_sites_solution_hydrogens geom
_audit_creation_date 2019-05-15
_audit_creation_method
;
Olex2 1.2
(compiled 2018.05.29 svn.r3508 for OlexSys, GUI svn.r5506)
;
_audit_update_record
;
2019-07-21 deposited with the CCDC.	2022-03-22 downloaded from the CCDC.
;
_cell_angle_alpha 91.319(2)
_cell_angle_beta 96.170(2)
_cell_angle_gamma 107.594(2)
_cell_formula_units_Z 2
_cell_length_a 14.0546(4)
_cell_length_b 14.5151(4)
_cell_length_c 24.3279(6)
_cell_measurement_reflns_used 8017
_cell_measurement_temperature 133(2)
_cell_measurement_theta_max 23.408
_cell_measurement_theta_min 1.473
_cell_volume 4695.4(2)
_computing_cell_refinement Precognition
_computing_data_collection 'Laue collect'
_computing_data_reduction Epinorm
_computing_molecular_graphics 'Olex2 (Dolomanov et al., 2009)'
_computing_publication_material 'Olex2 (Dolomanov et al., 2009)'
_computing_structure_refinement 'ShelXL (Sheldrick, 2015)'
_computing_structure_solution ShelX
_diffrn_ambient_temperature 133(2)
_diffrn_measured_fraction_theta_full 0.906
_diffrn_measured_fraction_theta_max 0.850
_diffrn_measurement_device_type 'Standard Huber 515.2 kappa model (APS 14 ID Beamline)'
_diffrn_radiation_type Synchrotron
_diffrn_radiation_wavelength 0.830
_diffrn_reflns_av_R_equivalents 0.3696
_diffrn_reflns_av_unetI/netI 0.8494
_diffrn_reflns_Laue_measured_fraction_full 0.906
_diffrn_reflns_Laue_measured_fraction_max 0.850
_diffrn_reflns_limit_h_max 17
_diffrn_reflns_limit_h_min -17
_diffrn_reflns_limit_k_max 18
_diffrn_reflns_limit_k_min -18
_diffrn_reflns_limit_l_max 31
_diffrn_reflns_limit_l_min -30
_diffrn_reflns_number 144514
_diffrn_reflns_point_group_measured_fraction_full 0.906
_diffrn_reflns_point_group_measured_fraction_max 0.850
_diffrn_reflns_theta_full 29.868
_diffrn_reflns_theta_max 30.494
_diffrn_reflns_theta_min 1.688
_diffrn_source 'undulator radiation'
_exptl_absorpt_coefficient_mu 0.844
_exptl_absorpt_correction_type none
_exptl_crystal_colour black
_exptl_crystal_density_diffrn 1.540
_exptl_crystal_density_method 'not measured'
_exptl_crystal_description needle
_exptl_crystal_F_000 2220
_exptl_crystal_size_max 0.5
_exptl_crystal_size_mid 0.49
_exptl_crystal_size_min 0.28
_refine_diff_density_max 1.127
_refine_diff_density_min -0.935
_refine_diff_density_rms 0.240
_refine_ls_extinction_coef 0.0216(15)
_refine_ls_extinction_expression Fc^*^=kFc[1+0.001xFc^2^\l^3^/sin(2\q)]^-1/4^
_refine_ls_extinction_method 'SHELXL-2018/3 (Sheldrick 2018)'
_refine_ls_goodness_of_fit_ref 0.948
_refine_ls_hydrogen_treatment constr
_refine_ls_matrix_type full
_refine_ls_number_parameters 1365
_refine_ls_number_reflns 17718
_refine_ls_number_restraints 0
_refine_ls_restrained_S_all 0.948
_refine_ls_R_factor_all 0.3320
_refine_ls_R_factor_gt 0.1002
_refine_ls_shift/su_max 0.001
_refine_ls_shift/su_mean 0.000
_refine_ls_structure_factor_coef Fsqd
_refine_ls_weighting_details 'w=1/[\s^2^(Fo^2^)+(0.1860P)^2^] where P=(Fo^2^+2Fc^2^)/3'
_refine_ls_weighting_scheme calc
_refine_ls_wR_factor_gt 0.2383
_refine_ls_wR_factor_ref 0.3037
_reflns_Friedel_coverage 0.000
_reflns_number_gt 7842
_reflns_number_total 17718
_reflns_threshold_expression 'I > 2\s(I)'
_cod_data_source_file d1dt04255f3.cif
_cod_data_source_block TR_2017_Fe3_390nm_1_5mj_off_CCDC1
_cod_database_code 7709892
_shelx_shelxl_version_number 2018/3
_shelx_space_group_comment
;
The symmetry employed for this shelxl refinement is uniquely defined
by the following loop, which should always be used as a source of
symmetry information in preference to the above space-group names.
They are only intended as comments.
;
_shelx_estimated_absorpt_t_max 0.798
_shelx_estimated_absorpt_t_min 0.678
_olex2_refinement_description
;
1. Fixed Uiso
 At 1.2 times of:
  All C(H) groups, All N(H) groups
 At 1.5 times of:
  All C(H,H,H) groups
2. Others
 Fixed Sof: Fe03(0.9)
3.a Aromatic/amide H refined with riding coordinates:
 N00T(H00T), N00V(H00V), C019(H019), C01N(H01N), C01O(H01O), C01P(H01P),
 C01R(H01R), C01U(H01U), C01V(H01V), C01Z(H01Z), C020(H020), C022(H022),
 C024(H024), C025(H025), C027(H027), C02A(H02A), C02B(H02B), C02C(H02C),
 C02D(H02D), C02G(H02G), C02H(H02H), C02I(H02I), C02J(H02J), C02N(H02N),
 C02O(H02O), C02P(H02P), C02S(H02S), C02T(H02T), C02U(H02U), C02W(H02W),
 C02X(H02X), C02Y(H02Y), C02Z(H02Z), C030(H030), C031(H031), C033(H033),
 C034(H034), C035(H035), C036(H036), C037(H037), C039(H039), C03A(H03A),
 C03B(H03B), C03C(H03C), C03D(H03D), C03E(H03E), C03F(H03F), C03G(H03G),
 C03I(H03I), C03J(H03J), C03K(H03K), C03L(H03L), C03M(H03M), C03O(H03O),
 C03P(H03P), C03Q(H03Q), C03R(H03R), C03S(H03S), C03T(H03T), C03U(H03U),
 C03W(H03W), C03X(H03X)
3.b Idealised Me refined as rotating group:
 C03H(H03H,H03N,H03V), C040(H04A,H04B,H04C), C044(H04D,H04E,H04F), C046(H04G,
 H04H,H04I)
;
_olex2_submission_special_instructions 'No special instructions were received'

loop_
_space_group_symop_operation_xyz
'x, y, z'
'-x, -y, -z'

loop_
_atom_site_label
_atom_site_type_symbol
_atom_site_fract_x
_atom_site_fract_y
_atom_site_fract_z
_atom_site_U_iso_or_equiv
_atom_site_adp_type
_atom_site_occupancy
_atom_site_site_symmetry_order
_atom_site_calc_flag
_atom_site_refinement_flags_posn
_atom_site_refinement_flags_adp
_atom_site_refinement_flags_occupancy
_atom_site_disorder_assembly
_atom_site_disorder_group
Fe01 Fe 0.66572(7) 0.58186(7) 0.85155(4) 0.0533(3) Uani 1 1 d . . . . .
Fe02 Fe 0.75271(7) 0.42054(7) 0.62465(4) 0.0556(3) Uani 1 1 d . . . . .
Fe03 Fe 0.90270(8) 0.69635(8) 0.73377(4) 0.0498(3) Uani 0.9 1 d . . P . .
F004 F 0.8660(3) 0.9515(3) 0.56826(17) 0.0735(12) Uani 1 1 d . . . . .
F005 F 0.8320(3) 0.9751(3) 0.47708(16) 0.0714(11) Uani 1 1 d . . . . .
F006 F 0.3845(4) 0.7315(3) 0.6392(2) 0.0826(13) Uani 1 1 d . . . . .
F007 F 0.2790(4) 0.6995(4) 0.55806(17) 0.0846(14) Uani 1 1 d . . . . .
F008 F 0.7079(3) 0.8895(4) 0.5243(2) 0.0834(13) Uani 1 1 d . . . . .
F009 F 0.8326(4) 0.1070(4) 0.8470(2) 0.0937(15) Uani 1 1 d . . . . .
F00A F 0.8302(4) 0.8255(4) 0.5036(2) 0.0945(15) Uani 1 1 d . . . . .
F00B F 0.4099(4) 0.6398(4) 0.5676(2) 0.0932(16) Uani 1 1 d . . . . .
N00C N 0.6638(4) 0.4679(4) 0.8888(2) 0.0535(13) Uani 1 1 d . . . . .
F00D F 1.4262(4) 0.8243(4) 0.8712(2) 0.0992(17) Uani 1 1 d . . . . .
F00E F 0.9444(4) 0.1091(4) 0.9204(2) 0.0997(17) Uani 1 1 d . . . . .
F00F F 1.2703(3) 0.7654(3) 0.9007(3) 0.0969(16) Uani 1 1 d . . . . .
F00G F 0.8046(4) 0.1537(4) 0.9320(2) 0.1016(17) Uani 1 1 d . . . . .
F00H F 0.9299(4) 0.2510(4) 0.8905(2) 0.0941(15) Uani 1 1 d . . . . .
F00I F 0.2825(4) 0.5814(4) 0.6174(2) 0.0934(15) Uani 1 1 d . . . . .
F00J F 1.3455(4) 0.9270(3) 0.9008(2) 0.0922(15) Uani 1 1 d . . . . .
N00K N 0.5412(4) 0.5633(4) 0.8900(2) 0.0576(14) Uani 1 1 d . . . . .
N00L N 0.7247(4) 0.5435(4) 0.6458(2) 0.0594(15) Uani 1 1 d . . . . .
N00M N 0.8300(5) 0.4934(4) 0.5675(2) 0.0628(15) Uani 1 1 d . . . . .
N00N N 0.6587(4) 0.6972(4) 0.8187(2) 0.0530(13) Uani 1 1 d . . . . .
N00O N 1.0311(4) 0.6500(4) 0.7461(2) 0.0634(16) Uani 1 1 d . . . . .
N00P N 0.5785(4) 0.5282(4) 0.7834(2) 0.0578(15) Uani 1 1 d . . . . .
N00Q N 0.8354(5) 0.8078(5) 0.7226(3) 0.0642(16) Uani 1 1 d . . . . .
N00R N 0.4357(4) 0.2838(4) 0.6758(2) 0.0546(14) Uani 1 1 d . . . . .
N00S N 0.7899(4) 0.5575(4) 0.8280(2) 0.0568(14) Uani 1 1 d . . . . .
N00T N 0.6434(4) 0.3147(4) 0.7200(2) 0.0596(15) Uani 1 1 d . . . . .
H00T H 0.581890 0.314453 0.708246 0.071 Uiso 1 1 calc R . . . .
N00U N 0.8857(4) 0.4387(4) 0.6574(2) 0.0604(15) Uani 1 1 d . . . . .
N00V N 0.5259(4) 0.4385(4) 0.7583(2) 0.0547(14) Uani 1 1 d . . . . .
H00V H 0.531868 0.383383 0.769975 0.066 Uiso 1 1 calc R . . . .
N00W N 0.7770(4) 0.6304(4) 0.6727(2) 0.0594(15) Uani 1 1 d . . . . .
N00X N 0.7553(4) 0.6785(4) 0.9081(2) 0.0557(14) Uani 1 1 d . . . . .
N00Y N 0.7334(4) 0.2901(4) 0.5884(2) 0.0573(14) Uani 1 1 d . . . . .
N00Z N 0.7240(4) 0.3579(4) 0.6942(2) 0.0604(15) Uani 1 1 d . . . . .
N010 N 0.5127(4) 0.2554(4) 0.8032(2) 0.0602(15) Uani 1 1 d . . . . .
N011 N 0.8707(4) 0.6032(4) 0.8006(2) 0.0554(14) Uani 1 1 d . . . . .
N012 N 0.6204(4) 0.3930(4) 0.5876(2) 0.0533(13) Uani 1 1 d . . . . .
N013 N 1.0008(4) 0.7575(5) 0.6681(3) 0.0655(16) Uani 1 1 d . . . . .
N014 N 0.9931(5) 0.8246(4) 0.7955(3) 0.0653(16) Uani 1 1 d . . . . .
N015 N 1.1160(5) 0.4894(5) 0.9604(3) 0.0719(18) Uani 1 1 d . . . . .
N016 N 0.5077(5) 0.1313(5) 0.6759(3) 0.0700(17) Uani 1 1 d . . . . .
F017 F 1.4073(4) 0.8417(5) 0.9603(2) 0.1072(17) Uani 1 1 d . . . . .
C018 C 0.5920(5) 0.2209(5) 0.7998(3) 0.0509(15) Uani 1 1 d . . . . .
C019 C 0.4819(5) 0.6233(6) 0.8887(3) 0.0611(18) Uani 1 1 d . . . . .
H019 H 0.502618 0.683485 0.871904 0.073 Uiso 1 1 calc R . . . .
C01A C 0.5446(5) 0.5890(5) 0.7517(3) 0.0514(16) Uani 1 1 d . . . . .
C01B C 0.5893(5) 0.6893(5) 0.7721(3) 0.0529(16) Uani 1 1 d . . . . .
C01C C 0.5859(5) 0.4257(5) 0.9175(3) 0.0560(17) Uani 1 1 d . . . . .
C01D C 0.8167(5) 0.4883(5) 0.8562(2) 0.0517(16) Uani 1 1 d . . . . .
C01E C 0.7409(5) 0.4301(5) 0.8877(3) 0.0529(16) Uani 1 1 d . . . . .
C01F C 0.6394(5) 0.5534(5) 0.6169(3) 0.0559(17) Uani 1 1 d . . . . .
C01G C 0.7078(5) 0.7838(5) 0.8454(3) 0.0558(17) Uani 1 1 d . . . . .
C01H C 0.3765(5) 0.2025(5) 0.6462(3) 0.0547(16) Uani 1 1 d . . . . .
N01I N 0.3593(5) 0.3283(5) 0.8101(3) 0.0727(18) Uani 1 1 d . . . . .
C01J C 0.5128(5) 0.4805(5) 0.9163(3) 0.0557(17) Uani 1 1 d . . . . .
C01K C 0.3978(5) 0.3587(5) 0.6794(3) 0.0532(16) Uani 1 1 d . . . . .
C01L C 1.1010(5) 0.5617(6) 0.9628(3) 0.0627(18) Uani 1 1 d . . . . .
C01M C 0.4628(5) 0.4466(5) 0.7124(3) 0.0561(17) Uani 1 1 d . . . . .
C01N C 0.5712(5) 0.7735(5) 0.7530(3) 0.0592(17) Uani 1 1 d . . . . .
H01N H 0.525075 0.770171 0.720884 0.071 Uiso 1 1 calc R . . . .
C01O C 0.4225(5) 0.4506(6) 0.9393(3) 0.0604(18) Uani 1 1 d . . . . .
H01O H 0.403437 0.390999 0.956790 0.073 Uiso 1 1 calc R . . . .
C01P C 0.4714(5) 0.5415(5) 0.7084(3) 0.0542(16) Uani 1 1 d . . . . .
H01P H 0.435509 0.569580 0.681970 0.065 Uiso 1 1 calc R . . . .
C01Q C 0.7624(6) 0.7930(6) 0.6798(3) 0.0619(19) Uani 1 1 d . . . . .
C01R C 0.5809(5) 0.3422(5) 0.9448(3) 0.0585(17) Uani 1 1 d . . . . .
H01R H 0.524871 0.312221 0.963745 0.070 Uiso 1 1 calc R . . . .
C01S C 0.5745(5) 0.3085(5) 0.5595(3) 0.0589(17) Uani 1 1 d . . . . .
C01T C 0.4221(5) 0.1202(5) 0.6431(3) 0.0585(18) Uani 1 1 d . . . . .
C01U C 0.6904(5) 0.8668(5) 0.8277(3) 0.0582(18) Uani 1 1 d . . . . .
H01U H 0.725106 0.927331 0.846996 0.070 Uiso 1 1 calc R . . . .
C01V C 0.3930(5) 0.5971(5) 0.9115(3) 0.0619(18) Uani 1 1 d . . . . .
H01V H 0.352943 0.639462 0.910351 0.074 Uiso 1 1 calc R . . . .
C01W C 0.7244(5) 0.6932(5) 0.6573(3) 0.0557(17) Uani 1 1 d . . . . .
C01X C 0.8014(6) 0.3420(6) 0.7264(3) 0.0638(19) Uani 1 1 d . . . . .
C01Y C 0.7703(5) 0.7724(5) 0.8956(3) 0.0531(16) Uani 1 1 d . . . . .
C01Z C 0.7404(5) 0.3477(5) 0.9158(3) 0.0527(16) Uani 1 1 d . . . . .
H01Z H 0.795406 0.322538 0.915657 0.063 Uiso 1 1 calc R . . . .
C020 C 0.3730(6) 0.0363(5) 0.6079(3) 0.0623(18) Uani 1 1 d . . . . .
H020 H 0.312705 0.031829 0.584662 0.075 Uiso 1 1 calc R . . . .
C021 C 0.8987(5) 0.3893(5) 0.7057(3) 0.0627(19) Uani 1 1 d . . . . .
C022 C 0.6610(5) 0.3024(5) 0.9439(3) 0.0592(17) Uani 1 1 d . . . . .
H022 H 0.659911 0.245296 0.962495 0.071 Uiso 1 1 calc R . . . .
C023 C 1.1137(5) 0.6908(6) 0.7211(3) 0.0635(19) Uani 1 1 d . . . . .
C024 C 0.6355(5) 0.6453(5) 0.6228(3) 0.0570(17) Uani 1 1 d . . . . .
H024 H 0.584771 0.671176 0.607326 0.068 Uiso 1 1 calc R . . . .
C025 C 0.2814(6) 0.1928(6) 0.6213(3) 0.0646(19) Uani 1 1 d . . . . .
H025 H 0.241244 0.133752 0.602179 0.078 Uiso 1 1 calc R . . . .
C026 C 0.4366(6) 0.2066(5) 0.8318(3) 0.0602(18) Uani 1 1 d . . . . .
C027 C 0.4147(6) -0.0395(6) 0.6080(3) 0.0666(19) Uani 1 1 d . . . . .
H027 H 0.382786 -0.097912 0.586018 0.080 Uiso 1 1 calc R . . . .
C028 C 0.6674(5) 0.2715(5) 0.7663(3) 0.0565(17) Uani 1 1 d . . . . .
C029 C 0.3501(6) 0.2442(6) 0.8330(3) 0.0651(19) Uani 1 1 d . . . . .
C02A C 0.6216(6) 0.8619(6) 0.7814(3) 0.0631(19) Uani 1 1 d . . . . .
H02A H 0.608972 0.919181 0.769042 0.076 Uiso 1 1 calc R . . . .
C02B C 0.9123(5) 0.4863(5) 0.8502(3) 0.0535(16) Uani 1 1 d . . . . .
H02B H 0.947545 0.445280 0.866429 0.064 Uiso 1 1 calc R . . . .
C02C C 0.4293(6) 0.3572(6) 0.5323(3) 0.068(2) Uani 1 1 d . . . . .
H02C H 0.363854 0.344990 0.513036 0.081 Uiso 1 1 calc R . . . .
C02D C 0.8767(5) 0.7376(6) 0.9903(3) 0.0607(18) Uani 1 1 d . . . . .
H02D H 0.912214 0.723791 1.022912 0.073 Uiso 1 1 calc R . . . .
C02E C 1.0391(5) 0.5966(6) 0.7912(3) 0.0599(18) Uani 1 1 d . . . . .
C02F C 0.5749(5) 0.4652(5) 0.5876(3) 0.0574(17) Uani 1 1 d . . . . .
C02G C 0.8059(5) 0.6610(6) 0.9552(3) 0.0618(19) Uani 1 1 d . . . . .
H02G H 0.794209 0.596004 0.965300 0.074 Uiso 1 1 calc R . . . .
C02H C 0.4778(6) 0.4464(6) 0.5596(3) 0.065(2) Uani 1 1 d . . . . .
H02H H 0.445224 0.495021 0.559512 0.078 Uiso 1 1 calc R . . . .
C02I C 0.3052(5) 0.3559(5) 0.6540(3) 0.0608(18) Uani 1 1 d . . . . .
H02I H 0.282809 0.411220 0.656614 0.073 Uiso 1 1 calc R . . . .
C02J C 0.8394(5) 0.8491(6) 0.9286(3) 0.0585(17) Uani 1 1 d . . . . .
H02J H 0.849996 0.913909 0.918446 0.070 Uiso 1 1 calc R . . . .
C02K C 0.6390(5) 0.2456(5) 0.5610(3) 0.0583(17) Uani 1 1 d . . . . .
C02L C 0.9324(5) 0.5211(5) 0.5815(3) 0.0612(18) Uani 1 1 d . . . . .
C02M C 0.9437(5) 0.5585(6) 0.8151(3) 0.0625(19) Uani 1 1 d . . . . .
C02N C 1.1650(6) 0.7841(6) 0.6362(3) 0.067(2) Uani 1 1 d . . . . .
H02N H 1.230419 0.777396 0.642330 0.080 Uiso 1 1 calc R . . . .
C02O C 0.8917(5) 0.8299(5) 0.9757(3) 0.0627(18) Uani 1 1 d . . . . .
H02O H 0.938576 0.881672 0.998210 0.075 Uiso 1 1 calc R . . . .
C02P C 0.3610(5) 0.5097(6) 0.9362(3) 0.0622(18) Uani 1 1 d . . . . .
H02P H 0.298229 0.490671 0.950761 0.075 Uiso 1 1 calc R . . . .
C02Q C 0.9606(6) 0.9040(5) 0.7934(3) 0.067(2) Uani 1 1 d . . . . .
C02R C 0.9631(5) 0.4795(6) 0.6315(3) 0.0653(19) Uani 1 1 d . . . . .
C02S C 0.6025(6) 0.1409(5) 0.8280(3) 0.0609(18) Uani 1 1 d . . . . .
H02S H 0.660477 0.120485 0.826866 0.073 Uiso 1 1 calc R . . . .
C02T C 0.4765(6) 0.2844(6) 0.5328(3) 0.071(2) Uani 1 1 d . . . . .
H02T H 0.443080 0.221662 0.515869 0.085 Uiso 1 1 calc R . . . .
C02U C 0.7312(6) 0.8697(5) 0.6599(3) 0.0616(18) Uani 1 1 d . . . . .
H02U H 0.678580 0.858636 0.630162 0.074 Uiso 1 1 calc R . . . .
C02V C 1.0951(5) 0.7483(5) 0.6726(3) 0.0610(18) Uani 1 1 d . . . . .
C02W C 0.9961(5) 0.9811(5) 0.8323(3) 0.0631(19) Uani 1 1 d . . . . .
H02W H 0.970670 1.034649 0.829430 0.076 Uiso 1 1 calc R . . . .
C02X C 0.7925(6) 0.5238(5) 0.5210(3) 0.0663(19) Uani 1 1 d . . . . .
H02X H 0.721872 0.501304 0.510610 0.080 Uiso 1 1 calc R . . . .
C02Y C 0.6115(6) 0.1518(6) 0.5391(3) 0.070(2) Uani 1 1 d . . . . .
H02Y H 0.544503 0.121675 0.522536 0.084 Uiso 1 1 calc R . . . .
C02Z C 1.2063(5) 0.6786(6) 0.7388(3) 0.068(2) Uani 1 1 d . . . . .
H02Z H 1.262995 0.706456 0.719889 0.082 Uiso 1 1 calc R . . . .
C030 C 1.1310(5) 0.5830(6) 0.8106(3) 0.0657(19) Uani 1 1 d . . . . .
H030 H 1.135689 0.545131 0.841523 0.079 Uiso 1 1 calc R . . . .
C031 C 0.7711(6) 0.2889(5) 0.7706(3) 0.0625(19) Uani 1 1 d . . . . .
H031 H 0.811931 0.268307 0.798251 0.075 Uiso 1 1 calc R . . . .
C032 C 0.8812(5) 0.8998(5) 0.7464(3) 0.0605(18) Uani 1 1 d . . . . .
C033 C 1.2142(6) 0.6249(6) 0.7846(3) 0.067(2) Uani 1 1 d . . . . .
H033 H 1.277258 0.617202 0.798003 0.080 Uiso 1 1 calc R . . . .
C034 C 0.8014(6) 0.2391(5) 0.5906(3) 0.0618(18) Uani 1 1 d . . . . .
H034 H 0.867298 0.268353 0.608870 0.074 Uiso 1 1 calc R . . . .
C035 C 0.5249(5) 0.0923(6) 0.8577(3) 0.0663(19) Uani 1 1 d . . . . .
H035 H 0.529010 0.037007 0.876828 0.080 Uiso 1 1 calc R . . . .
C036 C 0.8504(6) 0.9759(6) 0.7299(3) 0.070(2) Uani 1 1 d . . . . .
H036 H 0.877740 1.037422 0.749311 0.084 Uiso 1 1 calc R . . . .
C037 C 0.2449(6) 0.2733(6) 0.6248(3) 0.0628(18) Uani 1 1 d . . . . .
H037 H 0.180086 0.270204 0.607275 0.075 Uiso 1 1 calc R . . . .
N038 N 0.6361(5) 0.7825(6) 1.0036(3) 0.087(2) Uani 1 1 d . . . . .
C039 C 0.7775(6) 0.9622(6) 0.6837(3) 0.076(2) Uani 1 1 d . . . . .
H039 H 0.760187 1.015840 0.668961 0.092 Uiso 1 1 calc R . . . .
C03A C 0.7764(7) 0.1466(6) 0.5668(3) 0.076(2) Uani 1 1 d . . . . .
H03A H 0.825908 0.114121 0.568271 0.091 Uiso 1 1 calc R . . . .
C03B C 0.9926(6) 0.3839(6) 0.7243(3) 0.072(2) Uani 1 1 d . . . . .
H03B H 1.001741 0.348835 0.755915 0.087 Uiso 1 1 calc R . . . .
C03C C 1.0685(6) 0.9806(6) 0.8755(4) 0.071(2) Uani 1 1 d . . . . .
H03C H 1.092695 1.033139 0.902523 0.085 Uiso 1 1 calc R . . . .
C03D C 1.1373(5) 0.8300(6) 0.5907(3) 0.0625(19) Uani 1 1 d . . . . .
H03D H 1.183370 0.854446 0.564753 0.075 Uiso 1 1 calc R . . . .
C03E C 1.1057(6) 0.9006(6) 0.8786(3) 0.070(2) Uani 1 1 d . . . . .
H03E H 1.156716 0.897570 0.906806 0.085 Uiso 1 1 calc R . . . .
C03F C 0.4417(6) 0.1243(6) 0.8596(3) 0.0667(19) Uani 1 1 d . . . . .
H03F H 0.388459 0.090605 0.879564 0.080 Uiso 1 1 calc R . . . .
C03G C 1.0634(6) 0.8265(6) 0.8379(3) 0.067(2) Uani 1 1 d . . . . .
H03G H 1.086581 0.771524 0.840339 0.081 Uiso 1 1 calc R . . . .
C03H C 1.0824(6) 0.6560(6) 0.9647(3) 0.078(2) Uani 1 1 d . . . . .
H03H H 1.022767 0.652970 0.938892 0.117 Uiso 1 1 calc GR . . . .
H03N H 1.140740 0.705934 0.954044 0.117 Uiso 1 1 calc GR . . . .
H03V H 1.071156 0.671945 1.002320 0.117 Uiso 1 1 calc GR . . . .
C03I C 0.5057(6) -0.0258(6) 0.6418(3) 0.076(2) Uani 1 1 d . . . . .
H03I H 0.537211 -0.075212 0.642338 0.091 Uiso 1 1 calc R . . . .
C03J C 0.9972(6) 0.5857(6) 0.5488(3) 0.073(2) Uani 1 1 d . . . . .
H03J H 1.067917 0.607164 0.558890 0.087 Uiso 1 1 calc R . . . .
C03K C 1.0740(6) 0.4299(6) 0.6969(3) 0.073(2) Uani 1 1 d . . . . .
H03K H 1.139067 0.427333 0.710477 0.087 Uiso 1 1 calc R . . . .
C03L C 0.6813(7) 0.1003(6) 0.5411(3) 0.072(2) Uani 1 1 d . . . . .
H03L H 0.663631 0.036007 0.525257 0.086 Uiso 1 1 calc R . . . .
C03M C 0.1972(6) 0.3257(6) 0.8348(3) 0.068(2) Uani 1 1 d . . . . .
H03M H 0.145276 0.355124 0.835080 0.082 Uiso 1 1 calc R . . . .
C03N C 0.6365(6) 0.8553(7) 0.9919(3) 0.073(2) Uani 1 1 d . . . . .
C03O C 0.9766(6) 0.8021(6) 0.6219(3) 0.075(2) Uani 1 1 d . . . . .
H03O H 0.910762 0.807639 0.615753 0.091 Uiso 1 1 calc R . . . .
C03P C 0.9546(7) 0.6159(6) 0.5024(4) 0.079(2) Uani 1 1 d . . . . .
H03P H 0.997051 0.658632 0.479866 0.095 Uiso 1 1 calc R . . . .
C03Q C 0.2820(6) 0.3666(7) 0.8111(3) 0.081(2) Uani 1 1 d . . . . .
H03Q H 0.287962 0.425995 0.793961 0.097 Uiso 1 1 calc R . . . .
C03R C 0.8521(6) 0.5867(6) 0.4869(3) 0.071(2) Uani 1 1 d . . . . .
H03R H 0.823363 0.608457 0.454595 0.085 Uiso 1 1 calc R . . . .
C03S C 0.2666(6) 0.1989(7) 0.8584(4) 0.090(3) Uani 1 1 d . . . . .
H03S H 0.261749 0.140043 0.875883 0.108 Uiso 1 1 calc R . . . .
C03T C 1.0618(6) 0.4806(6) 0.6488(3) 0.070(2) Uani 1 1 d . . . . .
H03T H 1.116730 0.513026 0.629611 0.084 Uiso 1 1 calc R . . . .
C03U C 0.5501(6) 0.0589(6) 0.6745(3) 0.073(2) Uani 1 1 d . . . . .
H03U H 0.612253 0.066641 0.696663 0.088 Uiso 1 1 calc R . . . .
B03V B 0.3406(6) 0.6658(6) 0.5942(4) 0.059(2) Uani 1 1 d . . . . .
C03W C 1.0431(5) 0.8398(6) 0.5834(3) 0.074(2) Uani 1 1 d . . . . .
H03W H 1.023136 0.871737 0.552704 0.088 Uiso 1 1 calc R . . . .
C03X C 0.1909(6) 0.2402(7) 0.8582(4) 0.084(3) Uani 1 1 d . . . . .
H03X H 0.132437 0.208227 0.874789 0.101 Uiso 1 1 calc R . . . .
B03Y B 0.8099(7) 0.9097(7) 0.5172(4) 0.065(2) Uani 1 1 d . . . . .
B03Z B 0.8777(7) 0.1543(7) 0.8979(4) 0.069(2) Uani 1 1 d . . . . .
C040 C 0.6406(7) 0.9533(6) 0.9751(4) 0.089(3) Uani 1 1 d . . . . .
H04A H 0.605922 0.949011 0.937521 0.133 Uiso 1 1 calc GR . . . .
H04B H 0.710929 0.992973 0.975819 0.133 Uiso 1 1 calc GR . . . .
H04C H 0.607693 0.983023 1.000766 0.133 Uiso 1 1 calc GR . . . .
B041 B 1.3599(7) 0.8386(7) 0.9071(4) 0.071(2) Uani 1 1 d . . . . .
N042 N 1.2028(10) 1.0006(15) 0.7498(7) 0.218(9) Uani 1 1 d . . . . .
C043 C 1.2653(12) 0.9688(12) 0.7528(5) 0.127(5) Uani 1 1 d . . . . .
C044 C 1.3537(12) 0.9285(10) 0.7572(5) 0.153(5) Uani 1 1 d . . . . .
H04D H 1.356275 0.897297 0.721513 0.230 Uiso 1 1 calc GR . . . .
H04E H 1.345478 0.880793 0.785649 0.230 Uiso 1 1 calc GR . . . .
H04F H 1.416306 0.981296 0.767471 0.230 Uiso 1 1 calc GR . . . .
N045 N 0.9921(9) 1.1970(10) 0.6519(9) 0.250(10) Uani 1 1 d . . . . .
C046 C 1.0562(9) 1.0527(9) 0.6492(7) 0.154(6) Uani 1 1 d . . . . .
H04G H 1.090791 1.054875 0.616174 0.231 Uiso 1 1 calc GR . . . .
H04H H 0.999810 0.992715 0.647219 0.231 Uiso 1 1 calc GR . . . .
H04I H 1.103278 1.054738 0.682334 0.231 Uiso 1 1 calc GR . . . .
C047 C 1.0207(9) 1.1306(11) 0.6520(7) 0.149(6) Uani 1 1 d . . . . .

loop_
_atom_site_aniso_label
_atom_site_aniso_U_11
_atom_site_aniso_U_22
_atom_site_aniso_U_33
_atom_site_aniso_U_23
_atom_site_aniso_U_13
_atom_site_aniso_U_12
Fe01 0.0515(6) 0.0542(6) 0.0602(6) 0.0112(4) 0.0119(5) 0.0228(5)
Fe02 0.0535(6) 0.0570(6) 0.0613(6) 0.0073(4) 0.0133(5) 0.0220(5)
Fe03 0.0455(6) 0.0504(6) 0.0605(6) 0.0114(5) 0.0115(5) 0.0227(5)
F004 0.073(3) 0.078(3) 0.074(3) 0.010(2) 0.008(2) 0.031(2)
F005 0.072(3) 0.069(3) 0.070(2) 0.013(2) 0.002(2) 0.018(2)
F006 0.080(3) 0.069(3) 0.098(3) -0.002(2) -0.008(3) 0.029(2)
F007 0.103(4) 0.104(4) 0.072(3) 0.015(2) 0.012(3) 0.068(3)
F008 0.067(3) 0.077(3) 0.101(3) 0.008(2) 0.012(2) 0.013(2)
F009 0.091(4) 0.092(4) 0.104(3) -0.016(3) -0.015(3) 0.048(3)
F00A 0.114(4) 0.069(3) 0.110(4) -0.003(3) -0.005(3) 0.050(3)
F00B 0.079(3) 0.126(4) 0.099(3) 0.018(3) 0.031(3) 0.059(3)
N00C 0.049(3) 0.061(4) 0.058(3) 0.009(3) 0.011(3) 0.026(3)
F00D 0.103(4) 0.114(4) 0.109(4) 0.037(3) 0.052(3) 0.060(3)
F00E 0.119(4) 0.102(4) 0.097(3) -0.011(3) -0.017(3) 0.072(4)
F00F 0.065(3) 0.060(3) 0.166(5) 0.000(3) 0.010(3) 0.022(2)
F00G 0.112(4) 0.088(4) 0.123(4) 0.020(3) 0.045(3) 0.047(3)
F00H 0.079(3) 0.073(3) 0.131(4) 0.015(3) 0.026(3) 0.020(3)
F00I 0.082(3) 0.086(4) 0.107(3) 0.025(3) 0.018(3) 0.014(3)
F00J 0.092(3) 0.065(3) 0.135(4) 0.032(3) 0.039(3) 0.036(3)
N00K 0.060(4) 0.064(4) 0.060(3) 0.005(3) 0.009(3) 0.035(3)
N00L 0.062(4) 0.065(4) 0.057(3) 0.007(3) 0.011(3) 0.026(3)
N00M 0.065(4) 0.058(4) 0.071(4) 0.001(3) 0.009(3) 0.027(3)
N00N 0.043(3) 0.055(4) 0.065(3) 0.006(3) 0.011(3) 0.021(3)
N00O 0.060(4) 0.064(4) 0.073(4) -0.009(3) 0.010(3) 0.029(3)
N00P 0.055(3) 0.053(4) 0.074(4) 0.017(3) 0.021(3) 0.024(3)
N00Q 0.063(4) 0.065(4) 0.075(4) 0.018(3) 0.025(3) 0.027(3)
N00R 0.055(3) 0.052(3) 0.061(3) 0.017(3) 0.018(3) 0.018(3)
N00S 0.051(3) 0.052(3) 0.067(3) 0.008(3) 0.000(3) 0.017(3)
N00T 0.053(3) 0.054(4) 0.075(4) 0.000(3) 0.005(3) 0.023(3)
N00U 0.047(3) 0.062(4) 0.074(4) 0.001(3) 0.010(3) 0.020(3)
N00V 0.060(4) 0.050(3) 0.059(3) 0.013(3) 0.019(3) 0.018(3)
N00W 0.055(3) 0.059(4) 0.074(4) 0.012(3) 0.022(3) 0.026(3)
N00X 0.057(3) 0.054(4) 0.068(3) 0.021(3) 0.019(3) 0.030(3)
N00Y 0.058(4) 0.056(4) 0.062(3) 0.009(3) 0.021(3) 0.019(3)
N00Z 0.062(4) 0.065(4) 0.065(3) 0.003(3) 0.015(3) 0.032(3)
N010 0.053(3) 0.056(4) 0.075(4) 0.004(3) 0.008(3) 0.021(3)
N011 0.043(3) 0.063(4) 0.062(3) -0.002(3) -0.001(3) 0.022(3)
N012 0.051(3) 0.043(3) 0.061(3) 0.010(2) 0.010(3) 0.005(2)
N013 0.056(4) 0.070(4) 0.084(4) 0.018(3) 0.021(3) 0.033(3)
N014 0.055(4) 0.059(4) 0.091(4) 0.014(3) 0.012(3) 0.028(3)
N015 0.067(4) 0.077(5) 0.083(4) 0.018(3) 0.012(4) 0.036(4)
N016 0.058(4) 0.070(4) 0.087(4) 0.008(3) 0.004(4) 0.029(3)
F017 0.095(4) 0.133(5) 0.096(4) 0.030(3) 0.005(3) 0.039(3)
C018 0.050(4) 0.048(4) 0.055(4) 0.007(3) 0.003(3) 0.016(3)
C019 0.058(4) 0.063(5) 0.069(4) 0.006(3) 0.008(4) 0.029(4)
C01A 0.050(4) 0.060(4) 0.051(3) 0.004(3) 0.012(3) 0.024(3)
C01B 0.050(4) 0.064(5) 0.054(4) 0.014(3) 0.018(3) 0.026(3)
C01C 0.057(4) 0.061(4) 0.058(4) 0.005(3) 0.004(3) 0.030(3)
C01D 0.055(4) 0.055(4) 0.049(3) 0.014(3) 0.016(3) 0.018(3)
C01E 0.049(4) 0.059(4) 0.059(4) 0.002(3) 0.006(3) 0.028(3)
C01F 0.048(4) 0.066(5) 0.060(4) 0.012(3) 0.007(3) 0.026(3)
C01G 0.048(4) 0.054(4) 0.069(4) 0.007(3) 0.013(3) 0.019(3)
C01H 0.056(4) 0.056(4) 0.056(4) 0.008(3) 0.011(3) 0.021(3)
N01I 0.066(4) 0.084(5) 0.085(4) 0.018(4) 0.009(4) 0.048(4)
C01J 0.059(4) 0.053(4) 0.063(4) 0.000(3) 0.006(4) 0.028(3)
C01K 0.045(4) 0.062(4) 0.057(4) 0.017(3) 0.008(3) 0.022(3)
C01L 0.043(4) 0.074(6) 0.071(5) 0.010(4) 0.007(4) 0.018(4)
C01M 0.052(4) 0.060(5) 0.064(4) 0.011(3) 0.013(4) 0.026(3)
C01N 0.051(4) 0.064(5) 0.071(4) 0.011(4) 0.008(4) 0.030(3)
C01O 0.055(4) 0.070(5) 0.066(4) 0.003(3) 0.003(4) 0.034(4)
C01P 0.054(4) 0.056(4) 0.057(4) 0.012(3) 0.009(3) 0.023(3)
C01Q 0.064(5) 0.069(5) 0.064(4) 0.012(4) 0.022(4) 0.031(4)
C01R 0.052(4) 0.068(5) 0.062(4) 0.010(3) 0.006(3) 0.027(3)
C01S 0.053(4) 0.055(4) 0.066(4) 0.006(3) 0.013(4) 0.010(3)
C01T 0.054(4) 0.064(5) 0.065(4) 0.018(3) 0.012(4) 0.027(4)
C01U 0.057(4) 0.051(4) 0.073(4) 0.014(3) 0.024(4) 0.021(3)
C01V 0.053(4) 0.063(5) 0.075(4) 0.001(4) 0.004(4) 0.028(4)
C01W 0.065(4) 0.052(4) 0.061(4) 0.013(3) 0.022(4) 0.028(4)
C01X 0.057(5) 0.072(5) 0.072(4) -0.003(4) 0.001(4) 0.037(4)
C01Y 0.046(4) 0.057(4) 0.058(4) 0.007(3) 0.013(3) 0.016(3)
C01Z 0.055(4) 0.048(4) 0.061(4) 0.015(3) 0.011(3) 0.022(3)
C020 0.062(5) 0.053(4) 0.071(4) -0.002(3) 0.001(4) 0.019(4)
C021 0.049(4) 0.061(5) 0.085(5) -0.006(4) -0.003(4) 0.031(4)
C022 0.069(5) 0.058(4) 0.059(4) 0.007(3) 0.009(4) 0.030(4)
C023 0.049(4) 0.066(5) 0.079(5) -0.007(4) 0.009(4) 0.023(4)
C024 0.047(4) 0.063(5) 0.067(4) 0.014(3) 0.010(3) 0.024(3)
C025 0.056(4) 0.069(5) 0.075(5) 0.001(4) 0.006(4) 0.029(4)
C026 0.062(4) 0.060(5) 0.063(4) -0.001(3) 0.008(4) 0.026(4)
C027 0.053(4) 0.066(5) 0.083(5) 0.005(4) -0.005(4) 0.025(4)
C028 0.061(4) 0.054(4) 0.064(4) 0.013(3) 0.017(4) 0.028(3)
C029 0.058(5) 0.073(5) 0.071(4) -0.006(4) -0.003(4) 0.034(4)
C02A 0.068(5) 0.064(5) 0.066(4) 0.010(4) 0.015(4) 0.030(4)
C02B 0.048(4) 0.058(4) 0.058(4) 0.008(3) 0.007(3) 0.020(3)
C02C 0.061(5) 0.076(6) 0.059(4) 0.010(4) 0.013(4) 0.007(4)
C02D 0.039(4) 0.083(6) 0.063(4) 0.002(4) -0.003(3) 0.026(4)
C02E 0.053(4) 0.069(5) 0.063(4) -0.007(4) -0.001(4) 0.031(4)
C02F 0.049(4) 0.071(5) 0.058(4) 0.011(3) 0.010(3) 0.026(4)
C02G 0.067(5) 0.067(5) 0.064(4) 0.017(4) 0.020(4) 0.035(4)
C02H 0.073(5) 0.068(5) 0.058(4) 0.026(4) 0.026(4) 0.019(4)
C02I 0.060(5) 0.057(5) 0.071(4) 0.002(4) 0.016(4) 0.024(4)
C02J 0.045(4) 0.073(5) 0.063(4) 0.003(3) 0.001(3) 0.027(4)
C02K 0.050(4) 0.059(5) 0.060(4) -0.001(3) 0.003(3) 0.011(3)
C02L 0.061(5) 0.054(4) 0.071(4) 0.009(3) 0.026(4) 0.016(3)
C02M 0.055(4) 0.071(5) 0.072(4) -0.006(4) -0.002(4) 0.040(4)
C02N 0.066(5) 0.067(5) 0.077(5) 0.006(4) 0.019(4) 0.030(4)
C02O 0.050(4) 0.053(4) 0.082(5) 0.001(4) 0.009(4) 0.010(3)
C02P 0.047(4) 0.068(5) 0.074(4) 0.002(4) 0.001(4) 0.025(4)
C02Q 0.065(5) 0.054(5) 0.088(5) -0.004(4) 0.015(4) 0.025(4)
C02R 0.056(4) 0.074(5) 0.067(4) -0.012(4) 0.003(4) 0.024(4)
C02S 0.067(5) 0.057(4) 0.063(4) 0.017(3) 0.016(4) 0.021(4)
C02T 0.071(5) 0.082(6) 0.060(4) 0.009(4) 0.008(4) 0.025(4)
C02U 0.070(5) 0.061(5) 0.064(4) 0.017(3) 0.015(4) 0.031(4)
C02V 0.051(4) 0.061(5) 0.077(5) 0.005(4) 0.012(4) 0.025(3)
C02W 0.049(4) 0.053(4) 0.090(5) 0.004(4) 0.007(4) 0.019(3)
C02X 0.074(5) 0.058(5) 0.072(5) 0.009(4) 0.020(4) 0.024(4)
C02Y 0.078(5) 0.065(5) 0.064(4) -0.003(4) 0.017(4) 0.014(4)
C02Z 0.048(4) 0.074(5) 0.090(5) 0.003(4) 0.004(4) 0.029(4)
C030 0.049(4) 0.077(5) 0.078(5) -0.002(4) 0.005(4) 0.031(4)
C031 0.069(5) 0.074(5) 0.057(4) 0.015(4) 0.009(4) 0.039(4)
C032 0.056(4) 0.055(4) 0.076(5) 0.008(4) 0.019(4) 0.021(3)
C033 0.050(4) 0.083(6) 0.074(5) 0.003(4) -0.004(4) 0.033(4)
C034 0.063(5) 0.066(5) 0.064(4) 0.009(3) 0.017(4) 0.027(4)
C035 0.059(5) 0.068(5) 0.075(5) 0.012(4) 0.001(4) 0.025(4)
C036 0.078(5) 0.061(5) 0.083(5) 0.010(4) 0.030(5) 0.031(4)
C037 0.057(4) 0.066(5) 0.072(4) 0.015(4) 0.013(4) 0.027(4)
N038 0.076(5) 0.083(5) 0.121(6) 0.040(5) 0.036(4) 0.042(4)
C039 0.088(6) 0.078(6) 0.081(5) 0.005(4) 0.023(5) 0.048(5)
C03A 0.104(7) 0.062(5) 0.079(5) 0.020(4) 0.033(5) 0.044(5)
C03B 0.064(5) 0.082(6) 0.079(5) 0.004(4) 0.004(4) 0.035(4)
C03C 0.063(5) 0.060(5) 0.095(6) 0.009(4) 0.018(5) 0.023(4)
C03D 0.043(4) 0.081(5) 0.069(4) 0.015(4) 0.013(3) 0.025(4)
C03E 0.057(5) 0.066(5) 0.088(5) -0.007(4) 0.004(4) 0.020(4)
C03F 0.062(5) 0.064(5) 0.078(5) 0.010(4) 0.003(4) 0.026(4)
C03G 0.061(5) 0.068(5) 0.081(5) -0.001(4) 0.004(4) 0.034(4)
C03H 0.075(6) 0.077(6) 0.095(6) 0.014(4) 0.009(5) 0.044(5)
C03I 0.076(6) 0.059(5) 0.097(6) -0.001(4) 0.016(5) 0.024(4)
C03J 0.069(5) 0.072(5) 0.077(5) -0.004(4) 0.012(4) 0.021(4)
C03K 0.060(5) 0.074(5) 0.087(5) 0.000(4) 0.022(4) 0.022(4)
C03L 0.080(6) 0.058(5) 0.078(5) -0.005(4) 0.011(4) 0.023(4)
C03M 0.057(5) 0.079(6) 0.074(5) 0.006(4) 0.007(4) 0.028(4)
C03N 0.065(5) 0.082(6) 0.079(5) 0.007(4) 0.007(4) 0.030(5)
C03O 0.071(5) 0.070(5) 0.102(6) 0.033(4) 0.033(5) 0.037(4)
C03P 0.076(6) 0.068(5) 0.092(6) 0.007(4) 0.033(5) 0.012(4)
C03Q 0.076(6) 0.098(7) 0.084(5) 0.020(5) 0.013(5) 0.046(5)
C03R 0.092(6) 0.066(5) 0.067(4) 0.026(4) 0.041(4) 0.030(4)
C03S 0.081(6) 0.073(6) 0.133(8) 0.046(5) 0.053(6) 0.032(5)
C03T 0.050(4) 0.097(6) 0.070(5) 0.000(4) 0.008(4) 0.031(4)
C03U 0.071(5) 0.057(5) 0.094(5) 0.009(4) -0.001(4) 0.028(4)
B03V 0.055(5) 0.058(5) 0.071(5) 0.011(4) 0.013(4) 0.026(4)
C03W 0.055(5) 0.087(6) 0.090(5) 0.029(4) 0.024(4) 0.032(4)
C03X 0.060(5) 0.092(7) 0.108(6) 0.029(5) 0.031(5) 0.028(5)
B03Y 0.059(5) 0.075(6) 0.062(5) -0.002(4) -0.011(4) 0.029(5)
B03Z 0.077(6) 0.058(5) 0.077(6) 0.009(4) 0.022(5) 0.023(5)
C040 0.094(7) 0.072(6) 0.106(6) 0.027(5) 0.030(5) 0.026(5)
B041 0.065(6) 0.071(6) 0.084(6) 0.021(5) 0.023(5) 0.023(5)
N042 0.111(10) 0.30(2) 0.225(16) -0.105(14) 0.047(10) 0.038(12)
C043 0.121(11) 0.149(13) 0.075(6) -0.031(7) 0.011(8) -0.006(9)
C044 0.180(15) 0.111(11) 0.129(10) -0.021(8) -0.007(10) -0.003(10)
N045 0.113(9) 0.115(10) 0.52(3) -0.055(15) -0.012(14) 0.053(9)
C046 0.119(10) 0.095(9) 0.267(17) 0.056(10) 0.101(11) 0.033(8)
C047 0.075(8) 0.108(10) 0.270(18) 0.010(11) 0.034(10) 0.031(7)

loop_
_atom_type_symbol
_atom_type_description
_atom_type_scat_dispersion_real
_atom_type_scat_dispersion_imag
_atom_type_scat_source
C C 0.0052 0.0023 'International Tables Vol C Tables 4.2.6.8 and 6.1.1.4'
H H 0.0000 0.0000 'International Tables Vol C Tables 4.2.6.8 and 6.1.1.4'
B B 0.0023 0.0010 'International Tables Vol C Tables 4.2.6.8 and 6.1.1.4'
F F 0.0249 0.0146 'International Tables Vol C Tables 4.2.6.8 and 6.1.1.4'
Fe Fe 0.3667 1.1276 'International Tables Vol C Tables 4.2.6.8 and 6.1.1.4'
N N 0.0095 0.0046 'International Tables Vol C Tables 4.2.6.8 and 6.1.1.4'

loop_
_geom_angle_atom_site_label_1
_geom_angle_atom_site_label_2
_geom_angle_atom_site_label_3
_geom_angle
_geom_angle_site_symmetry_1
_geom_angle_site_symmetry_3
_geom_angle_publ_flag
N00C Fe01 N00K 79.8(2) . . ?
N00C Fe01 N00P 101.4(2) . . ?
N00C Fe01 N00S 79.5(2) . . ?
N00C Fe01 N00X 98.6(2) . . ?
N00N Fe01 N00C 174.6(2) . . ?
N00N Fe01 N00K 95.0(2) . . ?
N00N Fe01 N00P 79.6(2) . . ?
N00N Fe01 N00S 105.7(2) . . ?
N00N Fe01 N00X 80.4(2) . . ?
N00P Fe01 N00K 88.4(2) . . ?
N00P Fe01 N00S 96.2(2) . . ?
N00P Fe01 N00X 160.0(2) . . ?
N00S Fe01 N00K 159.3(2) . . ?
N00X Fe01 N00K 94.9(2) . . ?
N00X Fe01 N00S 87.8(2) . . ?
N00M Fe02 N00L 87.0(2) . . ?
N00M Fe02 N00Y 94.9(2) . . ?
N00U Fe02 N00L 104.3(3) . . ?
N00U Fe02 N00M 79.3(3) . . ?
N00U Fe02 N00Y 95.7(2) . . ?
N00U Fe02 N00Z 80.7(3) . . ?
N00U Fe02 N012 174.8(2) . . ?
N00Y Fe02 N00L 159.9(3) . . ?
N00Z Fe02 N00L 96.5(2) . . ?
N00Z Fe02 N00M 160.0(3) . . ?
N00Z Fe02 N00Y 88.5(2) . . ?
N012 Fe02 N00L 80.7(2) . . ?
N012 Fe02 N00M 99.6(2) . . ?
N012 Fe02 N00Y 79.3(2) . . ?
N012 Fe02 N00Z 100.4(2) . . ?
N00O Fe03 N00Q 150.8(3) . . ?
N00O Fe03 N00W 123.7(2) . . ?
N00O Fe03 N011 77.6(2) . . ?
N00O Fe03 N013 72.2(2) . . ?
N00O Fe03 N014 85.1(2) . . ?
N00Q Fe03 N00W 77.7(2) . . ?
N00Q Fe03 N011 120.4(2) . . ?
N00Q Fe03 N013 89.0(2) . . ?
N00Q Fe03 N014 72.7(2) . . ?
N00W Fe03 N013 91.5(2) . . ?
N00W Fe03 N014 150.3(2) . . ?
N011 Fe03 N00W 102.0(2) . . ?
N011 Fe03 N013 149.5(2) . . ?
N011 Fe03 N014 90.5(2) . . ?
N013 Fe03 N014 90.9(2) . . ?
C01C N00C Fe01 119.6(4) . . ?
C01C N00C C01E 120.3(6) . . ?
C01E N00C Fe01 120.2(4) . . ?
C019 N00K Fe01 126.3(5) . . ?
C01J N00K Fe01 114.9(4) . . ?
C01J N00K C019 118.7(6) . . ?
N00W N00L Fe02 136.9(5) . . ?
N00W N00L C01F 107.9(6) . . ?
C01F N00L Fe02 113.5(5) . . ?
C02L N00M Fe02 113.8(5) . . ?
C02X N00M Fe02 126.7(5) . . ?
C02X N00M C02L 119.2(6) . . ?
C01B N00N Fe01 118.1(5) . . ?
C01G N00N Fe01 119.8(5) . . ?
C01G N00N C01B 121.2(6) . . ?
C023 N00O Fe03 121.8(5) . . ?
C023 N00O C02E 119.0(6) . . ?
C02E N00O Fe03 116.9(4) . . ?
N00V N00P Fe01 138.4(4) . . ?
C01A N00P Fe01 117.9(5) . . ?
C01A N00P N00V 103.0(6) . . ?
C01Q N00Q Fe03 116.0(5) . . ?
C01Q N00Q C032 119.9(6) . . ?
C032 N00Q Fe03 121.6(5) . . ?
C01K N00R C01H 117.0(6) . . ?
N011 N00S Fe01 139.0(4) . . ?
C01D N00S Fe01 113.2(4) . . ?
C01D N00S N011 105.8(5) . . ?
N00Z N00T C028 112.7(6) . . ?
C021 N00U Fe02 117.5(5) . . ?
C02R N00U Fe02 121.6(5) . . ?
C02R N00U C021 119.6(6) . . ?
N00P N00V C01M 111.1(6) . . ?
N00L N00W Fe03 141.7(4) . . ?
N00L N00W C01W 106.2(6) . . ?
C01W N00W Fe03 111.9(5) . . ?
C01Y N00X Fe01 114.7(5) . . ?
C02G N00X Fe01 127.3(5) . . ?
C02G N00X C01Y 118.0(7) . . ?
C02K N00Y Fe02 115.2(4) . . ?
C034 N00Y Fe02 127.3(5) . . ?
C034 N00Y C02K 117.4(6) . . ?
N00T N00Z Fe02 138.4(5) . . ?
N00T N00Z C01X 103.7(6) . . ?
C01X N00Z Fe02 117.6(5) . . ?
C026 N010 C018 119.3(6) . . ?
N00S N011 Fe03 138.7(4) . . ?
N00S N011 C02M 106.1(6) . . ?
C02M N011 Fe03 113.7(4) . . ?
C01S N012 Fe02 121.1(5) . . ?
C01S N012 C02F 120.5(6) . . ?
C02F N012 Fe02 118.3(5) . . ?
C02V N013 Fe03 117.9(5) . . ?
C02V N013 C03O 114.5(6) . . ?
C03O N013 Fe03 127.6(5) . . ?
C02Q N014 Fe03 115.2(5) . . ?
C03G N014 Fe03 128.7(5) . . ?
C03G N014 C02Q 115.3(7) . . ?
C01T N016 C03U 117.8(7) . . ?
N010 C018 C028 117.2(6) . . ?
N010 C018 C02S 122.5(6) . . ?
C02S C018 C028 120.2(6) . . ?
C01V C019 N00K 120.6(7) . . ?
N00P C01A C01B 112.2(6) . . ?
N00P C01A C01P 113.2(6) . . ?
C01P C01A C01B 134.6(6) . . ?
N00N C01B C01A 111.0(6) . . ?
N00N C01B C01N 118.7(7) . . ?
C01N C01B C01A 130.2(7) . . ?
N00C C01C C01J 112.1(6) . . ?
N00C C01C C01R 121.5(6) . . ?
C01R C01C C01J 126.4(6) . . ?
N00S C01D C01E 114.9(6) . . ?
N00S C01D C02B 113.8(6) . . ?
C02B C01D C01E 131.3(6) . . ?
N00C C01E C01D 110.8(6) . . ?
N00C C01E C01Z 120.2(6) . . ?
C01Z C01E C01D 129.0(6) . . ?
N00L C01F C02F 113.8(6) . . ?
C024 C01F N00L 111.4(7) . . ?
C024 C01F C02F 134.9(7) . . ?
N00N C01G C01U 121.0(7) . . ?
N00N C01G C01Y 110.9(6) . . ?
C01U C01G C01Y 127.9(7) . . ?
N00R C01H C01T 115.2(6) . . ?
N00R C01H C025 123.5(6) . . ?
C025 C01H C01T 121.3(7) . . ?
C029 N01I C03Q 117.8(7) . . ?
N00K C01J C01C 113.2(6) . . ?
N00K C01J C01O 122.4(6) . . ?
C01O C01J C01C 124.3(6) . . ?
N00R C01K C01M 116.3(6) . . ?
N00R C01K C02I 123.0(7) . . ?
C02I C01K C01M 120.6(6) . . ?
N015 C01L C03H 178.6(8) . . ?
N00V C01M C01K 120.3(6) . . ?
C01P C01M N00V 107.7(7) . . ?
C01P C01M C01K 131.9(7) . . ?
C02A C01N C01B 119.3(7) . . ?
C02P C01O C01J 118.7(7) . . ?
C01M C01P C01A 104.9(6) . . ?
N00Q C01Q C01W 113.7(6) . . ?
N00Q C01Q C02U 120.6(7) . . ?
C02U C01Q C01W 125.6(7) . . ?
C01C C01R C022 118.6(6) . . ?
N012 C01S C02K 111.8(6) . . ?
N012 C01S C02T 123.0(7) . . ?
C02T C01S C02K 125.3(7) . . ?
N016 C01T C01H 116.2(7) . . ?
N016 C01T C020 123.4(7) . . ?
C020 C01T C01H 120.4(7) . . ?
C01G C01U C02A 119.5(7) . . ?
C019 C01V C02P 120.9(7) . . ?
N00W C01W C01Q 118.9(7) . . ?
N00W C01W C024 110.9(6) . . ?
C024 C01W C01Q 130.1(6) . . ?
N00Z C01X C021 111.5(7) . . ?
N00Z C01X C031 112.6(7) . . ?
C031 C01X C021 135.9(7) . . ?
N00X C01Y C01G 113.7(6) . . ?
N00X C01Y C02J 121.7(7) . . ?
C02J C01Y C01G 124.6(7) . . ?
C022 C01Z C01E 120.5(6) . . ?
C027 C020 C01T 118.8(7) . . ?
N00U C021 C01X 111.4(6) . . ?
C03B C021 N00U 119.4(7) . . ?
C03B C021 C01X 128.9(7) . . ?
C01Z C022 C01R 118.9(6) . . ?
N00O C023 C02V 113.8(6) . . ?
N00O C023 C02Z 122.2(7) . . ?
C02Z C023 C02V 124.0(7) . . ?
C01F C024 C01W 103.5(6) . . ?
C01H C025 C037 118.2(7) . . ?
N010 C026 C029 117.7(7) . . ?
N010 C026 C03F 120.5(6) . . ?
C03F C026 C029 121.8(7) . . ?
C020 C027 C03I 117.1(8) . . ?
N00T C028 C018 121.5(6) . . ?
N00T C028 C031 105.8(6) . . ?
C031 C028 C018 132.7(6) . . ?
N01I C029 C026 115.8(7) . . ?
N01I C029 C03S 121.1(7) . . ?
C03S C029 C026 123.1(7) . . ?
C01N C02A C01U 120.3(7) . . ?
C02M C02B C01D 102.2(6) . . ?
C02H C02C C02T 120.3(8) . . ?
C02O C02D C02G 118.4(7) . . ?
N00O C02E C02M 113.2(6) . . ?
N00O C02E C030 120.8(7) . . ?
C030 C02E C02M 126.0(7) . . ?
N012 C02F C01F 112.2(6) . . ?
N012 C02F C02H 118.9(7) . . ?
C02H C02F C01F 128.9(7) . . ?
N00X C02G C02D 122.0(7) . . ?
C02C C02H C02F 120.1(7) . . ?
C01K C02I C037 120.0(7) . . ?
C02O C02J C01Y 119.6(7) . . ?
N00Y C02K C01S 112.4(6) . . ?
C02Y C02K N00Y 121.6(7) . . ?
C02Y C02K C01S 125.9(7) . . ?
N00M C02L C02R 113.4(6) . . ?
N00M C02L C03J 120.3(7) . . ?
C03J C02L C02R 126.2(7) . . ?
N011 C02M C02E 116.1(7) . . ?
C02B C02M N011 112.0(6) . . ?
C02B C02M C02E 131.9(6) . . ?
C02V C02N C03D 118.5(7) . . ?
C02D C02O C02J 120.3(7) . . ?
C01V C02P C01O 118.6(7) . . ?
N014 C02Q C02W 122.8(8) . . ?
N014 C02Q C032 114.5(7) . . ?
C02W C02Q C032 122.6(7) . . ?
N00U C02R C02L 110.7(6) . . ?
N00U C02R C03T 124.6(7) . . ?
C03T C02R C02L 124.6(7) . . ?
C035 C02S C018 117.6(6) . . ?
C01S C02T C02C 116.9(8) . . ?
C039 C02U C01Q 119.4(8) . . ?
N013 C02V C023 111.9(6) . . ?
N013 C02V C02N 124.7(7) . . ?
C02N C02V C023 123.4(6) . . ?
C02Q C02W C03C 120.3(7) . . ?
N00M C02X C03R 123.2(8) . . ?
C02K C02Y C03L 120.7(8) . . ?
C033 C02Z C023 118.6(7) . . ?
C033 C030 C02E 119.4(8) . . ?
C01X C031 C028 105.2(6) . . ?
N00Q C032 C02Q 113.3(6) . . ?
C036 C032 N00Q 121.5(8) . . ?
C036 C032 C02Q 125.1(7) . . ?
C030 C033 C02Z 120.0(7) . . ?
N00Y C034 C03A 121.6(7) . . ?
C03F C035 C02S 120.3(7) . . ?
C032 C036 C039 118.9(8) . . ?
C02I C037 C025 118.3(7) . . ?
C02U C039 C036 119.3(8) . . ?
C03L C03A C034 121.4(7) . . ?
C021 C03B C03K 119.8(8) . . ?
C02W C03C C03E 118.7(8) . . ?
C03W C03D C02N 119.4(6) . . ?
C03G C03E C03C 116.1(8) . . ?
C035 C03F C026 119.6(7) . . ?
N014 C03G C03E 126.7(7) . . ?
C03U C03I C027 120.8(8) . . ?
C03P C03J C02L 117.9(8) . . ?
C03B C03K C03T 121.1(8) . . ?
C03A C03L C02Y 117.1(8) . . ?
C03Q C03M C03X 116.0(7) . . ?
N038 C03N C040 177.7(9) . . ?
N013 C03O C03W 123.9(7) . . ?
C03J C03P C03R 122.4(8) . . ?
C03M C03Q N01I 124.4(8) . . ?
C03P C03R C02X 117.0(8) . . ?
C03X C03S C029 118.9(8) . . ?
C02R C03T C03K 115.3(7) . . ?
N016 C03U C03I 122.1(8) . . ?
F006 B03V F00I 105.0(6) . . ?
F007 B03V F006 111.7(6) . . ?
F007 B03V F00I 109.3(7) . . ?
F00B B03V F006 112.5(7) . . ?
F00B B03V F007 111.1(6) . . ?
F00B B03V F00I 106.9(6) . . ?
C03D C03W C03O 119.0(7) . . ?
C03M C03X C03S 121.7(7) . . ?
F005 B03Y F004 109.4(7) . . ?
F005 B03Y F008 108.8(6) . . ?
F005 B03Y F00A 111.6(7) . . ?
F008 B03Y F004 106.9(6) . . ?
F00A B03Y F004 109.8(6) . . ?
F00A B03Y F008 110.2(7) . . ?
F009 B03Z F00H 109.8(7) . . ?
F00E B03Z F009 108.3(7) . . ?
F00E B03Z F00G 112.1(7) . . ?
F00E B03Z F00H 109.1(8) . . ?
F00G B03Z F009 109.8(8) . . ?
F00G B03Z F00H 107.7(7) . . ?
F00F B041 F00D 112.0(8) . . ?
F00F B041 F017 109.7(7) . . ?
F00J B041 F00D 110.6(7) . . ?
F00J B041 F00F 111.4(7) . . ?
F00J B041 F017 106.3(8) . . ?
F017 B041 F00D 106.5(7) . . ?
N042 C043 C044 178.1(18) . . ?
N045 C047 C046 177(2) . . ?

loop_
_geom_bond_atom_site_label_1
_geom_bond_atom_site_label_2
_geom_bond_distance
_geom_bond_site_symmetry_2
_geom_bond_publ_flag
Fe01 N00C 1.900(6) . ?
Fe01 N00K 2.022(5) . ?
Fe01 N00N 1.896(6) . ?
Fe01 N00P 1.945(6) . ?
Fe01 N00S 2.020(5) . ?
Fe01 N00X 1.980(6) . ?
Fe02 N00L 2.008(6) . ?
Fe02 N00M 1.983(6) . ?
Fe02 N00U 1.889(6) . ?
Fe02 N00Y 2.000(6) . ?
Fe02 N00Z 1.961(6) . ?
Fe02 N012 1.898(6) . ?
Fe03 N00O 2.104(6) . ?
Fe03 N00Q 2.115(6) . ?
Fe03 N00W 2.143(6) . ?
Fe03 N011 2.136(6) . ?
Fe03 N013 2.246(6) . ?
Fe03 N014 2.317(7) . ?
F004 B03Y 1.414(9) . ?
F005 B03Y 1.372(10) . ?
F006 B03V 1.393(10) . ?
F007 B03V 1.369(9) . ?
F008 B03Y 1.404(10) . ?
F009 B03Z 1.391(10) . ?
F00A B03Y 1.378(10) . ?
F00B B03V 1.361(8) . ?
N00C C01C 1.356(9) . ?
N00C C01E 1.356(8) . ?
F00D B041 1.399(9) . ?
F00E B03Z 1.373(10) . ?
F00F B041 1.372(11) . ?
F00G B03Z 1.387(10) . ?
F00H B03Z 1.399(10) . ?
F00I B03V 1.418(9) . ?
F00J B041 1.367(10) . ?
N00K C019 1.375(8) . ?
N00K C01J 1.347(9) . ?
N00L N00W 1.363(8) . ?
N00L C01F 1.371(9) . ?
N00M C02L 1.374(9) . ?
N00M C02X 1.337(9) . ?
N00N C01B 1.392(8) . ?
N00N C01G 1.350(9) . ?
N00O C023 1.348(9) . ?
N00O C02E 1.371(9) . ?
N00P N00V 1.378(8) . ?
N00P C01A 1.345(8) . ?
N00Q C01Q 1.345(9) . ?
N00Q C032 1.377(10) . ?
N00R C01H 1.357(9) . ?
N00R C01K 1.353(8) . ?
N00S N011 1.379(8) . ?
N00S C01D 1.352(8) . ?
N00T N00Z 1.346(8) . ?
N00T C028 1.361(8) . ?
N00U C021 1.415(9) . ?
N00U C02R 1.306(9) . ?
N00V C01M 1.379(8) . ?
N00W C01W 1.371(8) . ?
N00X C01Y 1.362(8) . ?
N00X C02G 1.351(9) . ?
N00Y C02K 1.377(9) . ?
N00Y C034 1.371(8) . ?
N00Z C01X 1.353(9) . ?
N010 C018 1.362(8) . ?
N010 C026 1.361(9) . ?
N011 C02M 1.390(8) . ?
N012 C01S 1.333(9) . ?
N012 C02F 1.382(8) . ?
N013 C02V 1.365(8) . ?
N013 C03O 1.370(9) . ?
N014 C02Q 1.362(9) . ?
N014 C03G 1.343(9) . ?
N015 C01L 1.133(9) . ?
N016 C01T 1.334(9) . ?
N016 C03U 1.357(9) . ?
F017 B041 1.383(11) . ?
C018 C028 1.439(9) . ?
C018 C02S 1.400(9) . ?
C019 C01V 1.373(10) . ?
C01A C01B 1.451(10) . ?
C01A C01P 1.395(9) . ?
C01B C01N 1.402(9) . ?
C01C C01J 1.476(9) . ?
C01C C01R 1.382(10) . ?
C01D C01E 1.448(9) . ?
C01D C02B 1.375(9) . ?
C01E C01Z 1.391(9) . ?
C01F C024 1.356(10) . ?
C01F C02F 1.445(10) . ?
C01G C01U 1.369(9) . ?
C01G C01Y 1.469(10) . ?
C01H C01T 1.521(9) . ?
C01H C025 1.372(10) . ?
N01I C029 1.329(10) . ?
N01I C03Q 1.363(9) . ?
C01J C01O 1.394(9) . ?
C01K C01M 1.483(10) . ?
C01K C02I 1.367(9) . ?
C01L C03H 1.470(11) . ?
C01M C01P 1.352(9) . ?
C01N C02A 1.389(11) . ?
C01O C02P 1.388(9) . ?
C01Q C01W 1.454(10) . ?
C01Q C02U 1.394(9) . ?
C01R C022 1.414(9) . ?
C01S C02K 1.467(10) . ?
C01S C02T 1.396(10) . ?
C01T C020 1.418(10) . ?
C01U C02A 1.390(10) . ?
C01V C02P 1.387(10) . ?
C01W C024 1.403(10) . ?
C01X C021 1.481(10) . ?
C01X C031 1.366(10) . ?
C01Y C02J 1.401(10) . ?
C01Z C022 1.373(9) . ?
C020 C027 1.394(10) . ?
C021 C03B 1.374(10) . ?
C023 C02V 1.506(10) . ?
C023 C02Z 1.390(10) . ?
C025 C037 1.416(10) . ?
C026 C029 1.478(9) . ?
C026 C03F 1.403(10) . ?
C027 C03I 1.402(10) . ?
C028 C031 1.393(10) . ?
C029 C03S 1.379(10) . ?
C02B C02M 1.366(10) . ?
C02C C02H 1.384(11) . ?
C02C C02T 1.406(11) . ?
C02D C02G 1.435(10) . ?
C02D C02O 1.354(10) . ?
C02E C02M 1.476(10) . ?
C02E C030 1.399(9) . ?
C02F C02H 1.403(10) . ?
C02I C037 1.371(10) . ?
C02J C02O 1.375(10) . ?
C02K C02Y 1.375(10) . ?
C02L C02R 1.451(10) . ?
C02L C03J 1.420(10) . ?
C02N C02V 1.385(10) . ?
C02N C03D 1.385(10) . ?
C02Q C02W 1.382(10) . ?
C02Q C032 1.497(11) . ?
C02R C03T 1.401(10) . ?
C02S C035 1.392(10) . ?
C02U C039 1.385(11) . ?
C02W C03C 1.382(10) . ?
C02X C03R 1.393(10) . ?
C02Y C03L 1.399(10) . ?
C02Z C033 1.389(11) . ?
C030 C033 1.373(10) . ?
C032 C036 1.356(10) . ?
C034 C03A 1.377(11) . ?
C035 C03F 1.387(9) . ?
C036 C039 1.404(11) . ?
N038 C03N 1.099(10) . ?
C03A C03L 1.374(11) . ?
C03B C03K 1.387(11) . ?
C03C C03E 1.411(10) . ?
C03D C03W 1.367(9) . ?
C03E C03G 1.387(11) . ?
C03I C03U 1.386(11) . ?
C03J C03P 1.365(11) . ?
C03K C03T 1.419(11) . ?
C03M C03Q 1.358(11) . ?
C03M C03X 1.360(11) . ?
C03N C040 1.475(12) . ?
C03O C03W 1.397(10) . ?
C03P C03R 1.380(11) . ?
C03S C03X 1.370(11) . ?
N042 C043 1.10(2) . ?
C043 C044 1.521(19) . ?
N045 C047 1.150(16) . ?
C046 C047 1.370(16) . ?
